data_4063904
loop_
_publ_author_name
'Brewster, Timothy P.'
'Blakemore, James D.'
'Schley, Nathan D.'
'Incarvito, Christopher D.'
'Hazari, Nilay'
'Brudvig, Gary W.'
'Crabtree, Robert H.'

_publ_section_title
;
 An Iridium(IV) Species, [Cp*Ir(NHC)Cl]+, Related to a Water-Oxidation
 Catalyst
;
_journal_issue 5
_journal_name_full Organometallics
_journal_page_first 965
_journal_paper_doi 10.1021/om101016s
_journal_volume 30
_journal_year 2011
_chemical_formula_moiety 'C25 H26 Cl Ir N2 '
_chemical_formula_sum 'C25 H26 Cl Ir N2'
_chemical_formula_weight 582.17
_space_group_IT_number 14
_symmetry_cell_setting monoclinic
_symmetry_Int_Tables_number 14
_symmetry_space_group_name_Hall '-P 2yn'
_symmetry_space_group_name_H-M 'P 1 21/n 1'
_cell_angle_alpha 90.0000
_cell_angle_beta 96.247(3)
_cell_angle_gamma 90.0000
_cell_formula_units_Z 4
_cell_length_a 8.5206(10)
_cell_length_b 10.4823(12)
_cell_length_c 23.856(3)
_cell_measurement_reflns_used 11830
_cell_measurement_temperature 223.1
_cell_measurement_theta_max 27.8
_cell_measurement_theta_min 3.1
_cell_volume 2118.1(4)
_computing_cell_refinement PROCESS-AUTO
_computing_data_collection PROCESS-AUTO
_computing_data_reduction CrystalStructure
_computing_publication_material 'CrystalStructure 3.8'
_computing_structure_refinement SHELXL
_computing_structure_solution SIR92
_diffrn_detector_area_resol_mean 6.85
_diffrn_measured_fraction_theta_full 0.998
_diffrn_measured_fraction_theta_max 0.998
_diffrn_measurement_device_type 'Rigaku SCXmini'
_diffrn_measurement_method \w
_diffrn_radiation_type 'Mo K\a'
_diffrn_radiation_wavelength 0.71075
_diffrn_reflns_av_R_equivalents 0.046
_diffrn_reflns_limit_h_max 11
_diffrn_reflns_limit_h_min -11
_diffrn_reflns_limit_k_max 13
_diffrn_reflns_limit_k_min -13
_diffrn_reflns_limit_l_max 30
_diffrn_reflns_limit_l_min -24
_diffrn_reflns_number 14194
_diffrn_reflns_theta_full 27.48
_diffrn_reflns_theta_max 27.48
_exptl_absorpt_coefficient_mu 6.461
_exptl_absorpt_correction_T_max 0.524
_exptl_absorpt_correction_T_min 0.424
_exptl_absorpt_correction_type multi-scan
_exptl_absorpt_process_details 'Jacobson, R. (1998) Private communication'
_exptl_crystal_colour yellow
_exptl_crystal_density_diffrn 1.826
_exptl_crystal_density_method 'not measured'
_exptl_crystal_description block
_exptl_crystal_F_000 1136.00
_exptl_crystal_size_max 0.15
_exptl_crystal_size_mid 0.12
_exptl_crystal_size_min 0.10
_refine_diff_density_max 0.96
_refine_diff_density_min -0.71
_refine_ls_extinction_method none
_refine_ls_goodness_of_fit_ref 1.094
_refine_ls_hydrogen_treatment refall
_refine_ls_number_parameters 263
_refine_ls_number_reflns 4843
_refine_ls_R_factor_gt 0.0429
_refine_ls_shift/su_max 0.0010
_refine_ls_structure_factor_coef Fsqd
_refine_ls_weighting_details 'w = 1/[\s^2^(Fo^2^)+(0.0137P)^2^+2.8595P] where P=(Fo^2^+2Fc^2^)/3'
_refine_ls_weighting_scheme calc
_refine_ls_wR_factor_ref 0.0584
_reflns_number_gt 3304
_reflns_number_total 4843
_reflns_threshold_expression F^2^>2.0\s(F^2^)
_cod_data_source_file om101016s_si_002.cif
_cod_data_source_block '_tb01'
_cod_original_cell_volume 2118.0(4)
_cod_original_formula_sum 'C25 H26 Cl Ir N2 '
_cod_database_code 4063904

loop_
_symmetry_equiv_pos_site_id
_symmetry_equiv_pos_as_xyz
1 +X,+Y,+Z
2 1/2-X,1/2+Y,1/2-Z
3 -X,-Y,-Z
4 1/2+X,1/2-Y,1/2+Z

loop_
_atom_site_label
_atom_site_type_symbol
_atom_site_fract_x
_atom_site_fract_y
_atom_site_fract_z
_atom_site_U_iso_or_equiv
_atom_site_adp_type
_atom_site_occupancy
_atom_site_symmetry_multiplicity
_atom_site_calc_flag
_atom_site_refinement_flags
Ir(1) Ir 0.34939(2) 0.25465(2) 0.616830(8) 0.02596(5) Uani 1.00 1 d .
Cl(1) Cl 0.59309(16) 0.19607(14) 0.58239(7) 0.0415(3) Uani 1.00 1 d .
N(1) N 0.3866(5) 0.5124(4) 0.57951(19) 0.0303(10) Uani 1.00 1 d .
N(2) N 0.2691(5) 0.4195(4) 0.50727(19) 0.0300(10) Uani 1.00 1 d .
C(1) C 0.1287(5) 0.2243(5) 0.6500(2) 0.0328(14) Uani 1.00 1 d .
C(2) C 0.2481(6) 0.1668(5) 0.6888(2) 0.0333(13) Uani 1.00 1 d .
C(3) C 0.3226(6) 0.0718(5) 0.6605(2) 0.0340(13) Uani 1.00 1 d .
C(4) C 0.2435(6) 0.0607(5) 0.6039(2) 0.0292(12) Uani 1.00 1 d .
C(5) C 0.1221(5) 0.1513(5) 0.5984(2) 0.0281(12) Uani 1.00 1 d .
C(6) C 0.0090(7) 0.3185(6) 0.6642(2) 0.0494(16) Uani 1.00 1 d .
C(7) C 0.2781(7) 0.1984(6) 0.7500(2) 0.0552(19) Uani 1.00 1 d .
C(8) C 0.4552(7) -0.0120(6) 0.6836(2) 0.0517(18) Uani 1.00 1 d .
C(9) C 0.2840(7) -0.0362(5) 0.5625(2) 0.0433(16) Uani 1.00 1 d .
C(10) C -0.0021(5) 0.1676(5) 0.5507(2) 0.0373(14) Uani 1.00 1 d .
C(11) C 0.3273(5) 0.3989(5) 0.5618(2) 0.0292(12) Uani 1.00 1 d .
C(12) C 0.3671(7) 0.6021(5) 0.5373(2) 0.0431(15) Uani 1.00 1 d .
C(13) C 0.2952(6) 0.5452(5) 0.4929(2) 0.0354(13) Uani 1.00 1 d .
C(14) C 0.4701(6) 0.5147(5) 0.6336(2) 0.0365(14) Uani 1.00 1 d .
C(15) C 0.4700(6) 0.3985(5) 0.6607(2) 0.0345(13) Uani 1.00 1 d .
C(16) C 0.5572(7) 0.3922(6) 0.7134(2) 0.0522(18) Uani 1.00 1 d .
C(17) C 0.6352(8) 0.4983(8) 0.7359(3) 0.067(2) Uani 1.00 1 d .
C(18) C 0.6312(8) 0.6110(7) 0.7079(3) 0.063(2) Uani 1.00 1 d .
C(19) C 0.5494(7) 0.6209(6) 0.6556(2) 0.0508(18) Uani 1.00 1 d .
C(20) C 0.2034(6) 0.3295(5) 0.4668(2) 0.0309(13) Uani 1.00 1 d .
C(21) C 0.2771(7) 0.2146(5) 0.4610(2) 0.0360(14) Uani 1.00 1 d .
C(22) C 0.2133(8) 0.1316(6) 0.4198(2) 0.0501(17) Uani 1.00 1 d .
C(23) C 0.0822(9) 0.1636(7) 0.3856(2) 0.060(2) Uani 1.00 1 d .
C(24) C 0.0092(8) 0.2786(7) 0.3918(2) 0.060(2) Uani 1.00 1 d .
C(25) C 0.0696(7) 0.3613(6) 0.4328(2) 0.0476(17) Uani 1.00 1 d .
H(1) H 0.0325 0.3449 0.7032 0.059 Uiso 1.00 1 c R
H(2) H -0.0950 0.2798 0.6590 0.059 Uiso 1.00 1 c R
H(3) H 0.0112 0.3922 0.6397 0.059 Uiso 1.00 1 c R
H(4) H 0.3647 0.1467 0.7673 0.066 Uiso 1.00 1 c R
H(5) H 0.1839 0.1810 0.7681 0.066 Uiso 1.00 1 c R
H(6) H 0.3053 0.2880 0.7543 0.066 Uiso 1.00 1 c R
H(7) H 0.4797 -0.0718 0.6548 0.062 Uiso 1.00 1 c R
H(8) H 0.4250 -0.0585 0.7158 0.062 Uiso 1.00 1 c R
H(9) H 0.5474 0.0398 0.6951 0.062 Uiso 1.00 1 c R
H(10) H 0.2160 -0.0255 0.5275 0.052 Uiso 1.00 1 c R
H(11) H 0.2694 -0.1209 0.5775 0.052 Uiso 1.00 1 c R
H(12) H 0.3933 -0.0256 0.5555 0.052 Uiso 1.00 1 c R
H(13) H -0.0783 0.2302 0.5605 0.045 Uiso 1.00 1 c R
H(14) H -0.0550 0.0867 0.5424 0.045 Uiso 1.00 1 c R
H(15) H 0.0452 0.1965 0.5177 0.045 Uiso 1.00 1 c R
H(16) H 0.3993 0.6879 0.5398 0.052 Uiso 1.00 1 c R
H(17) H 0.2663 0.5828 0.4575 0.043 Uiso 1.00 1 c R
H(18) H 0.5629 0.3151 0.7336 0.063 Uiso 1.00 1 c R
H(19) H 0.6929 0.4925 0.7717 0.080 Uiso 1.00 1 c R
H(20) H 0.6846 0.6823 0.7246 0.075 Uiso 1.00 1 c R
H(21) H 0.5473 0.6978 0.6352 0.061 Uiso 1.00 1 c R
H(22) H 0.3689 0.1930 0.4846 0.043 Uiso 1.00 1 c R
H(23) H 0.2616 0.0521 0.4153 0.060 Uiso 1.00 1 c R
H(24) H 0.0406 0.1066 0.3574 0.072 Uiso 1.00 1 c R
H(25) H -0.0820 0.3003 0.3680 0.072 Uiso 1.00 1 c R
H(26) H 0.0194 0.4397 0.4377 0.057 Uiso 1.00 1 c R

loop_
_atom_site_aniso_label
_atom_site_aniso_U_11
_atom_site_aniso_U_22
_atom_site_aniso_U_33
_atom_site_aniso_U_12
_atom_site_aniso_U_13
_atom_site_aniso_U_23
Ir(1) 0.02235(9) 0.02907(10) 0.02660(10) -0.00219(15) 0.00330(6) 0.00241(15)
Cl(1) 0.0262(7) 0.0417(7) 0.0590(10) 0.0034(6) 0.0165(7) 0.0107(7)
N(1) 0.032(2) 0.030(2) 0.031(2) -0.004(2) 0.009(2) -0.003(2)
N(2) 0.028(2) 0.032(2) 0.031(2) -0.002(2) 0.005(2) 0.008(2)
C(1) 0.027(2) 0.041(4) 0.032(2) -0.003(2) 0.010(2) -0.000(2)
C(2) 0.025(2) 0.049(3) 0.026(3) -0.009(2) 0.004(2) 0.006(2)
C(3) 0.029(3) 0.041(3) 0.032(3) -0.004(2) 0.005(2) 0.014(2)
C(4) 0.023(2) 0.036(3) 0.029(3) -0.007(2) 0.003(2) 0.009(2)
C(5) 0.021(2) 0.036(3) 0.029(3) -0.006(2) 0.006(2) 0.001(2)
C(6) 0.044(3) 0.056(4) 0.049(4) 0.006(3) 0.008(3) -0.002(3)
C(7) 0.045(3) 0.096(5) 0.025(3) -0.005(3) 0.004(2) -0.001(3)
C(8) 0.040(3) 0.051(4) 0.065(4) 0.007(3) 0.011(3) 0.021(3)
C(9) 0.041(3) 0.029(3) 0.061(4) -0.004(2) 0.008(3) -0.007(3)
C(10) 0.019(2) 0.057(3) 0.036(3) -0.005(2) 0.000(2) 0.002(2)
C(11) 0.019(2) 0.031(3) 0.039(3) 0.001(2) 0.011(2) -0.001(2)
C(12) 0.041(3) 0.026(3) 0.065(4) 0.002(2) 0.021(3) 0.007(3)
C(13) 0.034(3) 0.033(3) 0.041(3) 0.003(2) 0.012(2) 0.010(2)
C(14) 0.029(3) 0.043(3) 0.040(3) -0.009(2) 0.017(2) -0.015(2)
C(15) 0.028(3) 0.036(3) 0.040(3) -0.009(2) 0.002(2) -0.010(2)
C(16) 0.040(3) 0.070(4) 0.045(4) -0.014(3) -0.003(3) 0.002(3)
C(17) 0.047(4) 0.102(6) 0.049(4) -0.026(4) -0.005(3) -0.011(4)
C(18) 0.046(4) 0.084(5) 0.060(5) -0.035(4) 0.013(3) -0.038(4)
C(19) 0.050(4) 0.048(4) 0.058(4) -0.022(3) 0.022(3) -0.018(3)
C(20) 0.033(3) 0.036(3) 0.024(3) -0.006(2) 0.008(2) 0.004(2)
C(21) 0.039(3) 0.037(3) 0.035(3) -0.007(2) 0.017(2) -0.002(2)
C(22) 0.065(4) 0.044(3) 0.047(4) -0.016(3) 0.030(3) -0.004(3)
C(23) 0.073(5) 0.076(5) 0.033(4) -0.025(4) 0.013(4) -0.008(4)
C(24) 0.058(4) 0.088(6) 0.030(3) -0.016(4) -0.009(3) 0.013(3)
C(25) 0.041(3) 0.067(4) 0.034(3) 0.002(3) -0.003(3) 0.015(3)

loop_
_atom_type_symbol
_atom_type_description
_atom_type_scat_dispersion_real
_atom_type_scat_dispersion_imag
_atom_type_scat_source
Ir Ir -1.444 7.990
;
International Tables for Crystallography
(1992, Vol. C, Tables 4.2.6.8 and 6.1.1.4)
;
Cl Cl 0.148 0.159
;
International Tables for Crystallography
(1992, Vol. C, Tables 4.2.6.8 and 6.1.1.4)
;
N N 0.006 0.003
;
International Tables for Crystallography
(1992, Vol. C, Tables 4.2.6.8 and 6.1.1.4)
;
C C 0.003 0.002
;
International Tables for Crystallography
(1992, Vol. C, Tables 4.2.6.8 and 6.1.1.4)
;
H H 0.000 0.000
;
International Tables for Crystallography
(1992, Vol. C, Table 6.1.1.4)
;

loop_
_geom_angle_atom_site_label_1
_geom_angle_atom_site_label_2
_geom_angle_atom_site_label_3
_geom_angle
_geom_angle_publ_flag
Cl(1) Ir(1) C(1) 156.58(15) yes
Cl(1) Ir(1) C(2) 125.97(14) yes
Cl(1) Ir(1) C(3) 94.45(15) yes
Cl(1) Ir(1) C(4) 94.12(14) yes
Cl(1) Ir(1) C(5) 125.22(14) yes
Cl(1) Ir(1) C(11) 89.54(15) yes
Cl(1) Ir(1) C(15) 87.62(16) yes
C(1) Ir(1) C(2) 38.44(19) yes
C(1) Ir(1) C(3) 63.7(2) yes
C(1) Ir(1) C(4) 63.7(2) yes
C(1) Ir(1) C(5) 38.66(19) yes
C(1) Ir(1) C(11) 109.3(2) yes
C(1) Ir(1) C(15) 109.4(2) yes
C(2) Ir(1) C(3) 36.8(2) yes
C(2) Ir(1) C(4) 62.6(2) yes
C(2) Ir(1) C(5) 62.87(19) yes
C(2) Ir(1) C(11) 144.2(2) yes
C(2) Ir(1) C(15) 97.3(2) yes
C(3) Ir(1) C(4) 38.05(19) yes
C(3) Ir(1) C(5) 62.43(19) yes
C(3) Ir(1) C(11) 164.0(2) yes
C(3) Ir(1) C(15) 118.0(2) yes
C(4) Ir(1) C(5) 36.64(18) yes
C(4) Ir(1) C(11) 126.3(2) yes
C(4) Ir(1) C(15) 156.1(2) yes
C(5) Ir(1) C(11) 102.78(19) yes
C(5) Ir(1) C(15) 147.0(2) yes
C(11) Ir(1) C(15) 77.6(2) yes
C(11) N(1) C(12) 111.4(4) yes
C(11) N(1) C(14) 116.1(4) yes
C(12) N(1) C(14) 132.1(4) yes
C(11) N(2) C(13) 109.7(4) yes
C(11) N(2) C(20) 128.4(4) yes
C(13) N(2) C(20) 121.7(4) yes
Ir(1) C(1) C(2) 73.1(3) yes
Ir(1) C(1) C(5) 73.6(2) yes
Ir(1) C(1) C(6) 129.7(4) yes
C(2) C(1) C(5) 106.7(4) yes
C(2) C(1) C(6) 126.2(4) yes
C(5) C(1) C(6) 125.6(4) yes
Ir(1) C(2) C(1) 68.4(3) yes
Ir(1) C(2) C(3) 71.6(3) yes
Ir(1) C(2) C(7) 129.0(4) yes
C(1) C(2) C(3) 108.5(4) yes
C(1) C(2) C(7) 125.0(5) yes
C(3) C(2) C(7) 126.4(5) yes
Ir(1) C(3) C(2) 71.5(3) yes
Ir(1) C(3) C(4) 72.0(3) yes
Ir(1) C(3) C(8) 125.0(4) yes
C(2) C(3) C(4) 108.6(4) yes
C(2) C(3) C(8) 127.7(5) yes
C(4) C(3) C(8) 123.7(5) yes
Ir(1) C(4) C(3) 70.0(3) yes
Ir(1) C(4) C(5) 71.2(3) yes
Ir(1) C(4) C(9) 126.5(3) yes
C(3) C(4) C(5) 107.4(4) yes
C(3) C(4) C(9) 123.9(4) yes
C(5) C(4) C(9) 128.6(4) yes
Ir(1) C(5) C(1) 67.7(2) yes
Ir(1) C(5) C(4) 72.1(2) yes
Ir(1) C(5) C(10) 129.3(3) yes
C(1) C(5) C(4) 108.6(4) yes
C(1) C(5) C(10) 123.6(4) yes
C(4) C(5) C(10) 127.7(4) yes
Ir(1) C(11) N(1) 117.3(3) yes
Ir(1) C(11) N(2) 138.4(3) yes
N(1) C(11) N(2) 104.2(4) yes
N(1) C(12) C(13) 106.8(5) yes
N(2) C(13) C(12) 107.9(5) yes
N(1) C(14) C(15) 113.0(4) yes
N(1) C(14) C(19) 122.9(5) yes
C(15) C(14) C(19) 124.1(5) yes
Ir(1) C(15) C(14) 115.8(4) yes
Ir(1) C(15) C(16) 128.1(4) yes
C(14) C(15) C(16) 116.0(5) yes
C(15) C(16) C(17) 120.2(6) yes
C(16) C(17) C(18) 121.8(6) yes
C(17) C(18) C(19) 120.0(6) yes
C(14) C(19) C(18) 117.8(6) yes
N(2) C(20) C(21) 120.0(4) yes
N(2) C(20) C(25) 118.9(5) yes
C(21) C(20) C(25) 121.1(5) yes
C(20) C(21) C(22) 118.4(5) yes
C(21) C(22) C(23) 120.6(6) yes
C(22) C(23) C(24) 120.6(6) yes
C(23) C(24) C(25) 119.6(6) yes
C(20) C(25) C(24) 119.7(6) yes
C(1) C(6) H(1) 109.5 no
C(1) C(6) H(2) 109.5 no
C(1) C(6) H(3) 109.5 no
H(1) C(6) H(2) 109.5 no
H(1) C(6) H(3) 109.5 no
H(2) C(6) H(3) 109.5 no
C(2) C(7) H(4) 109.5 no
C(2) C(7) H(5) 109.5 no
C(2) C(7) H(6) 109.5 no
H(4) C(7) H(5) 109.5 no
H(4) C(7) H(6) 109.5 no
H(5) C(7) H(6) 109.5 no
C(3) C(8) H(7) 109.5 no
C(3) C(8) H(8) 109.5 no
C(3) C(8) H(9) 109.5 no
H(7) C(8) H(8) 109.5 no
H(7) C(8) H(9) 109.5 no
H(8) C(8) H(9) 109.5 no
C(4) C(9) H(10) 109.5 no
C(4) C(9) H(11) 109.5 no
C(4) C(9) H(12) 109.5 no
H(10) C(9) H(11) 109.5 no
H(10) C(9) H(12) 109.5 no
H(11) C(9) H(12) 109.5 no
C(5) C(10) H(13) 109.5 no
C(5) C(10) H(14) 109.5 no
C(5) C(10) H(15) 109.5 no
H(13) C(10) H(14) 109.5 no
H(13) C(10) H(15) 109.5 no
H(14) C(10) H(15) 109.5 no
N(1) C(12) H(16) 126.6 no
C(13) C(12) H(16) 126.6 no
N(2) C(13) H(17) 126.0 no
C(12) C(13) H(17) 126.0 no
C(15) C(16) H(18) 119.9 no
C(17) C(16) H(18) 119.9 no
C(16) C(17) H(19) 119.1 no
C(18) C(17) H(19) 119.1 no
C(17) C(18) H(20) 120.0 no
C(19) C(18) H(20) 120.0 no
C(14) C(19) H(21) 121.1 no
C(18) C(19) H(21) 121.1 no
C(20) C(21) H(22) 120.8 no
C(22) C(21) H(22) 120.8 no
C(21) C(22) H(23) 119.7 no
C(23) C(22) H(23) 119.7 no
C(22) C(23) H(24) 119.7 no
C(24) C(23) H(24) 119.7 no
C(23) C(24) H(25) 120.2 no
C(25) C(24) H(25) 120.2 no
C(20) C(25) H(26) 120.1 no
C(24) C(25) H(26) 120.2 no

loop_
_geom_bond_atom_site_label_1
_geom_bond_atom_site_label_2
_geom_bond_distance
_geom_bond_publ_flag
Ir(1) Cl(1) 2.3948(14) yes
Ir(1) C(1) 2.142(5) yes
Ir(1) C(2) 2.204(5) yes
Ir(1) C(3) 2.205(5) yes
Ir(1) C(4) 2.233(5) yes
Ir(1) C(5) 2.221(4) yes
Ir(1) C(11) 1.998(5) yes
Ir(1) C(15) 2.048(5) yes
N(1) C(11) 1.342(6) yes
N(1) C(12) 1.376(7) yes
N(1) C(14) 1.404(7) yes
N(2) C(11) 1.359(7) yes
N(2) C(13) 1.385(7) yes
N(2) C(20) 1.421(6) yes
C(1) C(2) 1.432(7) yes
C(1) C(5) 1.446(7) yes
C(1) C(6) 1.485(8) yes
C(2) C(3) 1.393(8) yes
C(2) C(7) 1.492(7) yes
C(3) C(4) 1.447(7) yes
C(3) C(8) 1.488(8) yes
C(4) C(5) 1.400(7) yes
C(4) C(9) 1.483(8) yes
C(5) C(10) 1.477(6) yes
C(12) C(13) 1.308(8) yes
C(14) C(15) 1.380(8) yes
C(14) C(19) 1.376(8) yes
C(15) C(16) 1.389(8) yes
C(16) C(17) 1.374(10) yes
C(17) C(18) 1.356(11) yes
C(18) C(19) 1.367(9) yes
C(20) C(21) 1.372(7) yes
C(20) C(25) 1.365(7) yes
C(21) C(22) 1.380(8) yes
C(22) C(23) 1.351(9) yes
C(23) C(24) 1.372(11) yes
C(24) C(25) 1.365(9) yes
C(6) H(1) 0.970 no
C(6) H(2) 0.970 no
C(6) H(3) 0.970 no
C(7) H(4) 0.970 no
C(7) H(5) 0.970 no
C(7) H(6) 0.970 no
C(8) H(7) 0.970 no
C(8) H(8) 0.970 no
C(8) H(9) 0.970 no
C(9) H(10) 0.970 no
C(9) H(11) 0.970 no
C(9) H(12) 0.970 no
C(10) H(13) 0.970 no
C(10) H(14) 0.970 no
C(10) H(15) 0.970 no
C(12) H(16) 0.940 no
C(13) H(17) 0.940 no
C(16) H(18) 0.940 no
C(17) H(19) 0.940 no
C(18) H(20) 0.940 no
C(19) H(21) 0.940 no
C(21) H(22) 0.940 no
C(22) H(23) 0.940 no
C(23) H(24) 0.940 no
C(24) H(25) 0.940 no
C(25) H(26) 0.940 no

loop_
_geom_contact_atom_site_label_1
_geom_contact_atom_site_label_2
_geom_contact_distance
_geom_contact_site_symmetry_2
Cl(1) C(12) 3.598(6) 3_666
Cl(1) C(13) 3.444(6) 3_666
N(1) C(13) 3.423(7) 3_666
N(2) C(12) 3.392(7) 3_666
C(12) Cl(1) 3.598(6) 3_666
C(12) N(2) 3.392(7) 3_666
C(12) C(13) 3.411(8) 3_666
C(12) C(21) 3.585(8) 3_666
C(13) Cl(1) 3.444(6) 3_666
C(13) N(1) 3.423(7) 3_666
C(13) C(12) 3.411(8) 3_666
C(13) C(13) 3.597(7) 3_666
C(21) C(12) 3.585(8) 3_666
Cl(1) H(2) 3.180 1_655
Cl(1) H(13) 2.925 1_655
Cl(1) H(14) 3.441 1_655
Cl(1) H(16) 3.165 3_666
Cl(1) H(17) 2.822 3_666
Cl(1) H(23) 2.879 3_656
N(1) H(17) 3.331 3_666
N(1) H(25) 3.587 3_566
N(1) H(26) 3.476 3_566
N(2) H(16) 3.347 3_666
N(2) H(26) 3.263 3_566
C(4) H(24) 3.204 3_556
C(5) H(24) 3.265 3_556
C(6) H(8) 3.133 2_556
C(6) H(20) 3.572 2_546
C(6) H(26) 3.501 3_566
C(7) H(8) 3.234 2_556
C(7) H(25) 2.935 4_555
C(8) H(1) 3.082 2_546
C(8) H(6) 3.498 2_546
C(8) H(19) 3.072 2_646
C(8) H(21) 3.376 1_545
C(8) H(23) 3.578 3_656
C(9) H(14) 3.048 3_556
C(9) H(16) 3.120 1_545
C(10) H(10) 2.877 3_556
C(10) H(14) 3.536 3_556
C(10) H(17) 3.443 3_566
C(10) H(23) 3.352 3_556
C(11) H(17) 3.548 3_666
C(11) H(26) 3.406 3_566
C(12) H(11) 3.196 1_565
C(12) H(22) 3.194 3_666
C(12) H(26) 3.439 3_566
C(13) H(13) 3.173 3_566
C(13) H(26) 3.305 3_566
C(14) H(5) 3.306 2_556
C(14) H(17) 3.447 3_666
C(16) H(2) 3.562 1_655
C(16) H(20) 3.341 2_646
C(16) H(24) 3.455 4_555
C(17) H(5) 3.319 2_556
C(17) H(9) 3.040 2_656
C(17) H(24) 3.282 4_555
C(18) H(5) 2.899 2_556
C(18) H(9) 3.468 2_656
C(18) H(18) 3.539 2_656
C(19) H(5) 2.907 2_556
C(19) H(7) 3.275 1_565
C(20) H(16) 3.411 3_666
C(20) H(21) 3.412 3_666
C(21) H(12) 3.495 3_656
C(21) H(16) 2.943 3_666
C(21) H(21) 3.016 3_666
C(22) H(7) 3.377 3_656
C(22) H(12) 3.520 3_656
C(22) H(14) 2.853 3_556
C(22) H(21) 3.108 3_666
C(23) H(11) 3.244 3_556
C(23) H(14) 3.158 3_556
C(23) H(19) 3.393 4_454
C(23) H(21) 3.559 3_666
C(24) H(3) 3.532 3_566
C(24) H(4) 3.188 4_454
C(24) H(11) 3.046 3_556
C(25) H(3) 3.145 3_566
H(1) C(8) 3.082 2_556
H(1) H(4) 3.338 2_556
H(1) H(7) 3.512 2_556
H(1) H(8) 2.176 2_556
H(1) H(9) 3.299 2_556
H(1) H(20) 3.162 2_546
H(2) Cl(1) 3.180 1_455
H(2) C(16) 3.562 1_455
H(2) H(8) 3.598 2_556
H(2) H(17) 3.323 3_566
H(2) H(18) 3.596 1_455
H(2) H(19) 3.578 2_546
H(2) H(20) 3.133 2_546
H(3) C(24) 3.532 3_566
H(3) C(25) 3.145 3_566
H(3) H(4) 3.556 2_556
H(3) H(8) 3.468 2_556
H(3) H(17) 3.138 3_566
H(3) H(25) 3.287 3_566
H(3) H(26) 2.545 3_566
H(4) C(24) 3.188 4_555
H(4) H(1) 3.338 2_546
H(4) H(3) 3.556 2_546
H(4) H(24) 3.586 4_555
H(4) H(25) 2.459 4_555
H(5) C(14) 3.306 2_546
H(5) C(17) 3.319 2_546
H(5) C(18) 2.899 2_546
H(5) C(19) 2.907 2_546
H(5) H(7) 3.549 2_556
H(5) H(8) 2.922 2_556
H(5) H(20) 3.164 2_546
H(5) H(21) 3.196 2_546
H(5) H(25) 2.942 4_555
H(6) C(8) 3.498 2_556
H(6) H(8) 2.692 2_556
H(6) H(24) 3.196 4_555
H(6) H(25) 2.925 4_555
H(7) C(19) 3.275 1_545
H(7) C(22) 3.377 3_656
H(7) H(1) 3.512 2_546
H(7) H(5) 3.549 2_546
H(7) H(19) 3.201 2_646
H(7) H(20) 3.440 1_545
H(7) H(21) 2.537 1_545
H(7) H(23) 2.915 3_656
H(8) C(6) 3.133 2_546
H(8) C(7) 3.234 2_546
H(8) H(1) 2.176 2_546
H(8) H(2) 3.598 2_546
H(8) H(3) 3.468 2_546
H(8) H(5) 2.922 2_546
H(8) H(6) 2.692 2_546
H(8) H(19) 3.281 2_646
H(8) H(20) 3.496 1_545
H(8) H(21) 3.427 1_545
H(9) C(17) 3.040 2_646
H(9) C(18) 3.468 2_646
H(9) H(1) 3.299 2_546
H(9) H(19) 2.321 2_646
H(9) H(20) 3.188 2_646
H(9) H(23) 3.384 3_656
H(10) C(10) 2.877 3_556
H(10) H(13) 3.140 3_556
H(10) H(14) 2.139 3_556
H(10) H(15) 2.968 3_556
H(10) H(16) 3.383 1_545
H(11) C(12) 3.196 1_545
H(11) C(23) 3.244 3_556
H(11) C(24) 3.046 3_556
H(11) H(14) 3.241 3_556
H(11) H(15) 3.413 3_556
H(11) H(16) 2.503 1_545
H(11) H(21) 3.226 1_545
H(11) H(24) 3.210 3_556
H(11) H(25) 2.869 3_556
H(12) C(21) 3.495 3_656
H(12) C(22) 3.520 3_656
H(12) H(12) 3.415 3_656
H(12) H(14) 3.565 3_556
H(12) H(16) 3.028 1_545
H(12) H(22) 2.920 3_656
H(12) H(23) 2.961 3_656
H(13) Cl(1) 2.925 1_455
H(13) C(13) 3.173 3_566
H(13) H(10) 3.140 3_556
H(13) H(16) 3.538 3_566
H(13) H(17) 2.538 3_566
H(13) H(23) 3.424 3_556
H(13) H(26) 3.495 3_566
H(14) Cl(1) 3.441 1_455
H(14) C(9) 3.048 3_556
H(14) C(10) 3.536 3_556
H(14) C(22) 2.853 3_556
H(14) C(23) 3.158 3_556
H(14) H(10) 2.139 3_556
H(14) H(11) 3.241 3_556
H(14) H(12) 3.565 3_556
H(14) H(14) 2.947 3_556
H(14) H(15) 3.302 3_556
H(14) H(23) 2.573 3_556
H(14) H(24) 3.125 3_556
H(15) H(10) 2.968 3_556
H(15) H(11) 3.413 3_556
H(15) H(14) 3.302 3_556
H(16) Cl(1) 3.165 3_666
H(16) N(2) 3.347 3_666
H(16) C(9) 3.120 1_565
H(16) C(20) 3.411 3_666
H(16) C(21) 2.943 3_666
H(16) H(10) 3.383 1_565
H(16) H(11) 2.503 1_565
H(16) H(12) 3.028 1_565
H(16) H(13) 3.538 3_566
H(16) H(22) 2.460 3_666
H(17) Cl(1) 2.822 3_666
H(17) N(1) 3.331 3_666
H(17) C(10) 3.443 3_566
H(17) C(11) 3.548 3_666
H(17) C(14) 3.447 3_666
H(17) H(2) 3.323 3_566
H(17) H(3) 3.138 3_566
H(17) H(13) 2.538 3_566
H(18) C(18) 3.539 2_646
H(18) H(2) 3.596 1_655
H(18) H(20) 2.664 2_646
H(18) H(24) 3.091 4_555
H(19) C(8) 3.072 2_656
H(19) C(23) 3.393 4_555
H(19) H(2) 3.578 2_556
H(19) H(7) 3.201 2_656
H(19) H(8) 3.281 2_656
H(19) H(9) 2.321 2_656
H(19) H(20) 3.414 2_646
H(19) H(23) 3.444 4_555
H(19) H(24) 2.742 4_555
H(20) C(6) 3.572 2_556
H(20) C(16) 3.341 2_656
H(20) H(1) 3.162 2_556
H(20) H(2) 3.133 2_556
H(20) H(5) 3.164 2_556
H(20) H(7) 3.440 1_565
H(20) H(8) 3.496 1_565
H(20) H(9) 3.188 2_656
H(20) H(18) 2.664 2_656
H(20) H(19) 3.414 2_656
H(21) C(8) 3.376 1_565
H(21) C(20) 3.412 3_666
H(21) C(21) 3.016 3_666
H(21) C(22) 3.108 3_666
H(21) C(23) 3.559 3_666
H(21) H(5) 3.196 2_556
H(21) H(7) 2.537 1_565
H(21) H(8) 3.427 1_565
H(21) H(11) 3.226 1_565
H(21) H(22) 3.230 3_666
H(21) H(23) 3.377 3_666
H(22) C(12) 3.194 3_666
H(22) H(12) 2.920 3_656
H(22) H(16) 2.460 3_666
H(22) H(21) 3.230 3_666
H(23) Cl(1) 2.879 3_656
H(23) C(8) 3.578 3_656
H(23) C(10) 3.352 3_556
H(23) H(7) 2.915 3_656
H(23) H(9) 3.384 3_656
H(23) H(12) 2.961 3_656
H(23) H(13) 3.424 3_556
H(23) H(14) 2.573 3_556
H(23) H(19) 3.444 4_454
H(23) H(21) 3.377 3_666
H(24) C(4) 3.204 3_556
H(24) C(5) 3.265 3_556
H(24) C(16) 3.455 4_454
H(24) C(17) 3.282 4_454
H(24) H(4) 3.586 4_454
H(24) H(6) 3.196 4_454
H(24) H(11) 3.210 3_556
H(24) H(14) 3.125 3_556
H(24) H(18) 3.091 4_454
H(24) H(19) 2.742 4_454
H(25) N(1) 3.587 3_566
H(25) C(7) 2.935 4_454
H(25) H(3) 3.287 3_566
H(25) H(4) 2.459 4_454
H(25) H(5) 2.942 4_454
H(25) H(6) 2.925 4_454
H(25) H(11) 2.869 3_556
H(26) N(1) 3.476 3_566
H(26) N(2) 3.263 3_566
H(26) C(6) 3.501 3_566
H(26) C(11) 3.406 3_566
H(26) C(12) 3.439 3_566
H(26) C(13) 3.305 3_566
H(26) H(3) 2.545 3_566
H(26) H(13) 3.495 3_566
H(26) H(26) 3.281 3_566

loop_
_geom_torsion_atom_site_label_1
_geom_torsion_atom_site_label_2
_geom_torsion_atom_site_label_3
_geom_torsion_atom_site_label_4
_geom_torsion
Cl(1) Ir(1) C(1) C(2) 57.9(5)
Cl(1) Ir(1) C(1) C(5) -55.7(4)
Cl(1) Ir(1) C(1) C(6) -178.8(3)
Cl(1) Ir(1) C(2) C(1) -155.4(2)
Cl(1) Ir(1) C(2) C(3) -36.0(3)
Cl(1) Ir(1) C(2) C(7) 86.4(5)
Cl(1) Ir(1) C(3) C(2) 151.5(2)
Cl(1) Ir(1) C(3) C(4) -91.0(2)
Cl(1) Ir(1) C(3) C(8) 28.0(4)
Cl(1) Ir(1) C(4) C(3) 92.0(3)
Cl(1) Ir(1) C(4) C(5) -150.7(2)
Cl(1) Ir(1) C(4) C(9) -26.0(4)
Cl(1) Ir(1) C(5) C(1) 156.3(2)
Cl(1) Ir(1) C(5) C(4) 36.7(3)
Cl(1) Ir(1) C(5) C(10) -87.8(4)
Cl(1) Ir(1) C(11) N(1) -91.8(4)
Cl(1) Ir(1) C(11) N(2) 86.4(5)
Cl(1) Ir(1) C(15) C(14) 92.5(4)
Cl(1) Ir(1) C(15) C(16) -84.5(5)
C(1) Ir(1) C(2) C(3) 119.4(4)
C(1) Ir(1) C(2) C(7) -118.2(6)
C(2) Ir(1) C(1) C(5) -113.6(4)
C(2) Ir(1) C(1) C(6) 123.3(6)
C(1) Ir(1) C(3) C(2) -37.2(3)
C(1) Ir(1) C(3) C(4) 80.3(3)
C(1) Ir(1) C(3) C(8) -160.7(5)
C(3) Ir(1) C(1) C(2) 35.6(3)
C(3) Ir(1) C(1) C(5) -78.0(3)
C(3) Ir(1) C(1) C(6) 159.0(5)
C(1) Ir(1) C(4) C(3) -80.1(3)
C(1) Ir(1) C(4) C(5) 37.3(3)
C(1) Ir(1) C(4) C(9) 162.0(5)
C(4) Ir(1) C(1) C(2) 78.3(3)
C(4) Ir(1) C(1) C(5) -35.4(2)
C(4) Ir(1) C(1) C(6) -158.4(5)
C(1) Ir(1) C(5) C(4) -119.6(4)
C(1) Ir(1) C(5) C(10) 115.9(6)
C(5) Ir(1) C(1) C(2) 113.6(4)
C(5) Ir(1) C(1) C(6) -123.0(6)
C(1) Ir(1) C(11) N(1) 102.3(4)
C(1) Ir(1) C(11) N(2) -79.5(6)
C(11) Ir(1) C(1) C(2) -160.0(3)
C(11) Ir(1) C(1) C(5) 86.4(3)
C(11) Ir(1) C(1) C(6) -36.7(5)
C(1) Ir(1) C(15) C(14) -103.9(4)
C(1) Ir(1) C(15) C(16) 79.0(5)
C(15) Ir(1) C(1) C(2) -76.8(3)
C(15) Ir(1) C(1) C(5) 169.6(2)
C(15) Ir(1) C(1) C(6) 46.5(5)
C(2) Ir(1) C(3) C(4) 117.5(4)
C(2) Ir(1) C(3) C(8) -123.6(6)
C(3) Ir(1) C(2) C(1) -119.4(4)
C(3) Ir(1) C(2) C(7) 122.4(6)
C(2) Ir(1) C(4) C(3) -36.8(3)
C(2) Ir(1) C(4) C(5) 80.6(3)
C(2) Ir(1) C(4) C(9) -154.8(5)
C(4) Ir(1) C(2) C(1) -81.4(3)
C(4) Ir(1) C(2) C(3) 38.0(3)
C(4) Ir(1) C(2) C(7) 160.4(5)
C(2) Ir(1) C(5) C(1) 39.8(3)
C(2) Ir(1) C(5) C(4) -79.8(3)
C(2) Ir(1) C(5) C(10) 155.7(5)
C(5) Ir(1) C(2) C(1) -40.0(3)
C(5) Ir(1) C(2) C(3) 79.4(3)
C(5) Ir(1) C(2) C(7) -158.2(5)
C(2) Ir(1) C(11) N(1) 81.1(5)
C(2) Ir(1) C(11) N(2) -100.8(6)
C(11) Ir(1) C(2) C(1) 33.4(5)
C(11) Ir(1) C(2) C(3) 152.9(3)
C(11) Ir(1) C(2) C(7) -84.8(6)
C(2) Ir(1) C(15) C(14) -141.5(4)
C(2) Ir(1) C(15) C(16) 41.4(5)
C(15) Ir(1) C(2) C(1) 112.2(3)
C(15) Ir(1) C(2) C(3) -128.3(3)
C(15) Ir(1) C(2) C(7) -6.0(5)
C(3) Ir(1) C(4) C(5) 117.3(4)
C(3) Ir(1) C(4) C(9) -118.0(5)
C(4) Ir(1) C(3) C(2) -117.5(4)
C(4) Ir(1) C(3) C(8) 119.0(6)
C(3) Ir(1) C(5) C(1) 81.4(3)
C(3) Ir(1) C(5) C(4) -38.1(3)
C(3) Ir(1) C(5) C(10) -162.7(5)
C(5) Ir(1) C(3) C(2) -80.7(3)
C(5) Ir(1) C(3) C(4) 36.7(3)
C(5) Ir(1) C(3) C(8) 155.7(5)
C(3) Ir(1) C(11) N(1) 163.5(6)
C(3) Ir(1) C(11) N(2) -18.3(12)
C(11) Ir(1) C(3) C(2) -104.5(8)
C(11) Ir(1) C(3) C(4) 13.0(9)
C(11) Ir(1) C(3) C(8) 132.0(7)
C(3) Ir(1) C(15) C(14) -173.7(4)
C(3) Ir(1) C(15) C(16) 9.2(6)
C(15) Ir(1) C(3) C(2) 61.9(3)
C(15) Ir(1) C(3) C(4) 179.3(3)
C(15) Ir(1) C(3) C(8) -61.7(5)
C(4) Ir(1) C(5) C(1) 119.6(4)
C(4) Ir(1) C(5) C(10) -124.5(6)
C(5) Ir(1) C(4) C(3) -117.3(4)
C(5) Ir(1) C(4) C(9) 124.7(5)
C(4) Ir(1) C(11) N(1) 173.4(3)
C(4) Ir(1) C(11) N(2) -8.4(7)
C(11) Ir(1) C(4) C(3) -175.6(3)
C(11) Ir(1) C(4) C(5) -58.2(4)
C(11) Ir(1) C(4) C(9) 66.4(5)
C(4) Ir(1) C(15) C(14) -172.7(4)
C(4) Ir(1) C(15) C(16) 10.3(9)
C(15) Ir(1) C(4) C(3) -1.5(6)
C(15) Ir(1) C(4) C(5) 115.9(5)
C(15) Ir(1) C(4) C(9) -119.4(5)
C(5) Ir(1) C(11) N(1) 142.1(4)
C(5) Ir(1) C(11) N(2) -39.8(6)
C(11) Ir(1) C(5) C(1) -105.1(3)
C(11) Ir(1) C(5) C(4) 135.3(3)
C(11) Ir(1) C(5) C(10) 10.8(5)
C(5) Ir(1) C(15) C(14) -91.9(5)
C(5) Ir(1) C(15) C(16) 91.0(6)
C(15) Ir(1) C(5) C(1) -18.3(5)
C(15) Ir(1) C(5) C(4) -137.9(4)
C(15) Ir(1) C(5) C(10) 97.6(5)
C(11) Ir(1) C(15) C(14) 2.4(4)
C(11) Ir(1) C(15) C(16) -174.6(6)
C(15) Ir(1) C(11) N(1) -4.1(4)
C(15) Ir(1) C(11) N(2) 174.0(6)
C(11) N(1) C(12) C(13) 0.1(5)
C(12) N(1) C(11) Ir(1) 178.5(3)
C(12) N(1) C(11) N(2) -0.3(5)
C(11) N(1) C(14) C(15) -2.9(7)
C(11) N(1) C(14) C(19) 174.1(5)
C(14) N(1) C(11) Ir(1) 5.2(6)
C(14) N(1) C(11) N(2) -173.5(4)
C(12) N(1) C(14) C(15) -174.5(5)
C(12) N(1) C(14) C(19) 2.6(10)
C(14) N(1) C(12) C(13) 171.9(5)
C(11) N(2) C(13) C(12) -0.3(6)
C(13) N(2) C(11) Ir(1) -178.0(4)
C(13) N(2) C(11) N(1) 0.3(5)
C(11) N(2) C(20) C(21) -45.3(8)
C(11) N(2) C(20) C(25) 136.9(6)
C(20) N(2) C(11) Ir(1) -3.5(9)
C(20) N(2) C(11) N(1) 174.8(5)
C(13) N(2) C(20) C(21) 128.5(5)
C(13) N(2) C(20) C(25) -49.2(7)
C(20) N(2) C(13) C(12) -175.2(5)
Ir(1) C(1) C(2) C(3) -60.7(4)
Ir(1) C(1) C(2) C(7) 123.3(5)
Ir(1) C(1) C(5) C(4) 60.8(3)
Ir(1) C(1) C(5) C(10) -123.3(5)
C(2) C(1) C(5) Ir(1) -66.2(3)
C(2) C(1) C(5) C(4) -5.4(6)
C(2) C(1) C(5) C(10) 170.5(5)
C(5) C(1) C(2) Ir(1) 66.6(3)
C(5) C(1) C(2) C(3) 5.9(6)
C(5) C(1) C(2) C(7) -170.1(5)
C(6) C(1) C(2) Ir(1) -127.2(5)
C(6) C(1) C(2) C(3) 172.2(5)
C(6) C(1) C(2) C(7) -3.9(9)
C(6) C(1) C(5) Ir(1) 127.4(5)
C(6) C(1) C(5) C(4) -171.8(5)
C(6) C(1) C(5) C(10) 4.1(8)
Ir(1) C(2) C(3) C(4) -62.9(3)
Ir(1) C(2) C(3) C(8) 120.4(6)
C(1) C(2) C(3) Ir(1) 58.7(3)
C(1) C(2) C(3) C(4) -4.2(6)
C(1) C(2) C(3) C(8) 179.1(5)
C(7) C(2) C(3) Ir(1) -125.4(6)
C(7) C(2) C(3) C(4) 171.7(5)
C(7) C(2) C(3) C(8) -4.9(10)
Ir(1) C(3) C(4) C(5) -61.8(3)
Ir(1) C(3) C(4) C(9) 121.2(5)
C(2) C(3) C(4) Ir(1) 62.6(4)
C(2) C(3) C(4) C(5) 0.8(6)
C(2) C(3) C(4) C(9) -176.2(5)
C(8) C(3) C(4) Ir(1) -120.6(5)
C(8) C(3) C(4) C(5) 177.7(5)
C(8) C(3) C(4) C(9) 0.7(8)
Ir(1) C(4) C(5) C(1) -58.1(3)
Ir(1) C(4) C(5) C(10) 126.2(5)
C(3) C(4) C(5) Ir(1) 61.0(3)
C(3) C(4) C(5) C(1) 2.9(6)
C(3) C(4) C(5) C(10) -172.8(5)
C(9) C(4) C(5) Ir(1) -122.2(5)
C(9) C(4) C(5) C(1) 179.7(5)
C(9) C(4) C(5) C(10) 4.0(9)
N(1) C(12) C(13) N(2) 0.1(5)
N(1) C(14) C(15) Ir(1) -0.5(6)
N(1) C(14) C(15) C(16) 176.9(5)
N(1) C(14) C(19) C(18) -177.8(5)
C(15) C(14) C(19) C(18) -1.0(10)
C(19) C(14) C(15) Ir(1) -177.6(5)
C(19) C(14) C(15) C(16) -0.2(7)
Ir(1) C(15) C(16) C(17) 178.0(5)
C(14) C(15) C(16) C(17) 1.0(9)
C(15) C(16) C(17) C(18) -0.5(10)
C(16) C(17) C(18) C(19) -0.7(11)
C(17) C(18) C(19) C(14) 1.5(10)
N(2) C(20) C(21) C(22) -177.5(5)
N(2) C(20) C(25) C(24) 176.7(5)
C(21) C(20) C(25) C(24) -1.0(9)
C(25) C(20) C(21) C(22) 0.3(7)
C(20) C(21) C(22) C(23) 0.6(10)
C(21) C(22) C(23) C(24) -0.7(11)
C(22) C(23) C(24) C(25) -0.0(10)
C(23) C(24) C(25) C(20) 0.9(10)
